data_7714222
loop_
_publ_author_name
'Wang, Li-Xin'
'Cheng, Shun-Cheung'
'Liu, Yingying'
'Leung, Chi-Fai'
'Liu, Jiyan'
'Ko, Chi-Chiu'
'Lau, Tai-Chu'
'Xiang, Jing'

_publ_section_title
;
 Synthesis, structure and photoluminescence of Cu(I) complexes containing
 new functionalized 1,2,3-triazole ligands
;
_journal_name_full 'Dalton Transactions'
_journal_paper_doi 10.1039/D3DT02242K
_journal_year 2023
_chemical_formula_moiety 'C48 H39 Cu N5 P2, Cl O4'
_chemical_formula_sum 'C48 H39 Cl Cu N5 O4 P2'
_chemical_formula_weight 910.77
_space_group_crystal_system triclinic
_space_group_IT_number 2
_space_group_name_Hall '-P 1'
_space_group_name_H-M_alt 'P -1'
_atom_sites_solution_hydrogens geom
_audit_creation_date 2021-09-05
_audit_creation_method
;
Olex2 1.5
(compiled 2021.07.19 svn.r715e62df for OlexSys, GUI svn.r6380)
;
_audit_update_record
;
2022-08-05 deposited with the CCDC.	2023-10-11 downloaded from the CCDC.
;
_cell_angle_alpha 73.984(8)
_cell_angle_beta 76.055(7)
_cell_angle_gamma 68.717(8)
_cell_formula_units_Z 2
_cell_length_a 11.5602(10)
_cell_length_b 12.5310(11)
_cell_length_c 16.7292(15)
_cell_measurement_reflns_used 9569
_cell_measurement_temperature 293.87(10)
_cell_measurement_theta_max 28.4210
_cell_measurement_theta_min 2.5640
_cell_volume 2143.5(4)
_computing_cell_refinement 'CrysAlisPro 1.171.38.43f (Rigaku OD, 2015)'
_computing_data_collection 'CrysAlisPro 1.171.38.43f (Rigaku OD, 2015)'
_computing_data_reduction 'CrysAlisPro 1.171.38.43f (Rigaku OD, 2015)'
_computing_molecular_graphics 'Olex2 1.5 (Dolomanov et al., 2009)'
_computing_publication_material 'Olex2 1.5 (Dolomanov et al., 2009)'
_computing_structure_refinement 'SHELXL 2018/3 (Sheldrick, 2015)'
_diffrn_ambient_environment air
_diffrn_ambient_temperature 293.87(10)
_diffrn_detector 'CCD plate'
_diffrn_detector_area_resol_mean 5.2684
_diffrn_detector_type AtlasS2
_diffrn_measured_fraction_theta_full 1.000
_diffrn_measured_fraction_theta_max 1.000
_diffrn_measurement_details
;
List of Runs (angles in degrees, time in seconds):

  # Type    Start    End  Width  t~exp~   \w     \q     \k     \f   Frames
#--------------------------------------------------------------------------
  1  \w     35.00 101.00   1.00    8.00    --   11.74 178.00   0.00   66
  2  \w    -60.00  40.00   1.00    8.00    --   11.74 -57.00  30.00  100
  3  \w    -21.00  88.00   1.00    8.00    --   11.74  77.00 -60.00  109
  4  \w    -16.00  85.00   1.00    8.00    --   11.74  57.00-180.00  101
  5  \w    -13.00  24.00   1.00    8.00    --   11.74  37.00  90.00   37
  6  \w    -20.00  53.00   1.00    8.00    --   11.74 -99.00-180.00   73
;
_diffrn_measurement_device 'four-circle diffractometer'
_diffrn_measurement_device_type 'SuperNova, Dual, Cu at zero, AtlasS2'
_diffrn_measurement_method '\w scans'
_diffrn_orient_matrix_type 'CrysAlisPro convention (1999,Acta A55,543-557)'
_diffrn_orient_matrix_UB_11 -0.0367427000
_diffrn_orient_matrix_UB_12 0.0219649000
_diffrn_orient_matrix_UB_13 -0.0328890000
_diffrn_orient_matrix_UB_21 0.0457912000
_diffrn_orient_matrix_UB_22 0.0250596000
_diffrn_orient_matrix_UB_23 -0.0261029000
_diffrn_orient_matrix_UB_31 0.0316076000
_diffrn_orient_matrix_UB_32 -0.0524136000
_diffrn_orient_matrix_UB_33 -0.0152345000
_diffrn_radiation_monochromator mirror
_diffrn_radiation_probe x-ray
_diffrn_radiation_type 'Mo K\a'
_diffrn_radiation_wavelength 0.71073
_diffrn_reflns_av_R_equivalents 0.0468
_diffrn_reflns_av_unetI/netI 0.0501
_diffrn_reflns_Laue_measured_fraction_full 1.000
_diffrn_reflns_Laue_measured_fraction_max 1.000
_diffrn_reflns_limit_h_max 13
_diffrn_reflns_limit_h_min -13
_diffrn_reflns_limit_k_max 14
_diffrn_reflns_limit_k_min -14
_diffrn_reflns_limit_l_max 19
_diffrn_reflns_limit_l_min -19
_diffrn_reflns_number 23586
_diffrn_reflns_point_group_measured_fraction_full 1.000
_diffrn_reflns_point_group_measured_fraction_max 1.000
_diffrn_reflns_theta_full 25.000
_diffrn_reflns_theta_max 25.000
_diffrn_reflns_theta_min 1.914
_diffrn_source 'micro-focus sealed X-ray tube'
_diffrn_source_type 'SuperNova (Mo) X-ray Source'
_exptl_absorpt_coefficient_mu 0.698
_exptl_absorpt_correction_T_max 1.00000
_exptl_absorpt_correction_T_min 0.69208
_exptl_absorpt_correction_type multi-scan
_exptl_absorpt_process_details
;
CrysAlisPro 1.171.38.43f (Rigaku Oxford Diffraction, 2015)
Empirical absorption correction using spherical harmonics,
 implemented in SCALE3 ABSPACK scaling algorithm.
;
_exptl_crystal_colour colourless
_exptl_crystal_colour_primary colourless
_exptl_crystal_density_diffrn 1.411
_exptl_crystal_description block
_exptl_crystal_F_000 940
_exptl_crystal_size_max 0.11
_exptl_crystal_size_mid 0.1
_exptl_crystal_size_min 0.08
_refine_diff_density_max 0.997
_refine_diff_density_min -0.447
_refine_diff_density_rms 0.086
_refine_ls_extinction_method none
_refine_ls_goodness_of_fit_ref 1.084
_refine_ls_hydrogen_treatment constr
_refine_ls_matrix_type full
_refine_ls_number_parameters 587
_refine_ls_number_reflns 7536
_refine_ls_number_restraints 28
_refine_ls_restrained_S_all 1.087
_refine_ls_R_factor_all 0.0622
_refine_ls_R_factor_gt 0.0496
_refine_ls_shift/su_max 0.001
_refine_ls_shift/su_mean 0.000
_refine_ls_structure_factor_coef Fsqd
_refine_ls_weighting_details 'w=1/[\s^2^(Fo^2^)+(0.0633P)^2^+1.9226P] where P=(Fo^2^+2Fc^2^)/3'
_refine_ls_weighting_scheme calc
_refine_ls_wR_factor_gt 0.1226
_refine_ls_wR_factor_ref 0.1315
_reflns_Friedel_coverage 0.000
_reflns_number_gt 6261
_reflns_number_total 7536
_reflns_threshold_expression 'I > 2\s(I)'
_cod_data_source_file d3dt02242k2.cif
_cod_data_source_block l4-cu
_cod_database_code 7714222
_shelx_shelxl_version_number 2018/3
_shelx_space_group_comment
;
The symmetry employed for this shelxl refinement is uniquely defined
by the following loop, which should always be used as a source of
symmetry information in preference to the above space-group names.
They are only intended as comments.
;
_shelx_estimated_absorpt_t_max 0.946
_shelx_estimated_absorpt_t_min 0.927
_olex2_refinement_description
;
1. Fixed Uiso
 At 1.2 times of:
  All C(H) groups
2. Restrained distances
 Cl1-O4 = Cl1-O1A
 1.42 with sigma of 0.01
3. Rigid body (RIGU) restrains
 O1, O3, O4, O2
 with sigma for 1-2 distances of 0.001 and sigma for 1-3 distances of 0.002
 O1A, O3A, O4A, O2A, Cl1
 with sigma for 1-2 distances of 0.001 and sigma for 1-3 distances of 0.002
4. Others
 Sof(O1A)=Sof(O2A)=Sof(O3A)=Sof(O4A)=1-FVAR(1)
 Sof(O1)=Sof(O2)=Sof(O3)=Sof(O4)=FVAR(1)
5.a Aromatic/amide H refined with riding coordinates:
 C6(H6), C10(H10), C11(H11), C12(H12), C13(H13), C14(H14), C15(H15), C16(H16),
 C17(H17), C18(H18), C19(H19), C20(H20), C21(H21), C23(H23), C24(H24), C25(H25),
  C26(H26), C27(H27), C28(H28), C29(H29), C30(H30), C31(H31), C32(H32),
 C33(H33), C34(H34), C35(H35), C36(H36), C37(H37), C38(H38), C39(H39), C40(H40),
  C41(H41), C42(H42), C43(H43), C44(H44), C45(H45), C46(H46), C47(H47), C48(H48)
;
_olex2_submission_special_instructions 'No special instructions were received'
_oxdiff_exptl_absorpt_empirical_details
;
Empirical correction (ABSPACK) includes:
- Absorption correction using spherical harmonics
- Frame scaling
;
_oxdiff_exptl_absorpt_empirical_full_max 1.307
_oxdiff_exptl_absorpt_empirical_full_min 0.672

loop_
_space_group_symop_operation_xyz
'x, y, z'
'-x, -y, -z'

loop_
_atom_site_label
_atom_site_type_symbol
_atom_site_fract_x
_atom_site_fract_y
_atom_site_fract_z
_atom_site_U_iso_or_equiv
_atom_site_adp_type
_atom_site_occupancy
_atom_site_site_symmetry_order
_atom_site_calc_flag
_atom_site_refinement_flags_posn
_atom_site_refinement_flags_adp
_atom_site_refinement_flags_occupancy
_atom_site_disorder_assembly
_atom_site_disorder_group
Cu1 Cu 0.69333(3) 0.63547(3) 0.26587(2) 0.01980(13) Uani 1 1 d . . . . .
P1 P 0.88760(7) 0.50453(7) 0.26575(5) 0.01911(19) Uani 1 1 d . . . . .
P2 P 0.61488(8) 0.77825(7) 0.15730(5) 0.01960(19) Uani 1 1 d . . . . .
N1 N 0.5965(3) 0.7124(2) 0.37005(16) 0.0233(6) Uani 1 1 d . . . . .
N2 N 0.5651(2) 0.5416(2) 0.31811(16) 0.0219(6) Uani 1 1 d . . . . .
N3 N 0.5420(2) 0.4524(2) 0.30545(17) 0.0256(6) Uani 1 1 d . . . . .
N4 N 0.4458(2) 0.4349(2) 0.36635(17) 0.0242(6) Uani 1 1 d . . . . .
N5 N 0.2929(3) 0.3460(3) 0.42624(19) 0.0330(7) Uani 1 1 d . . . . .
C1 C 0.5844(3) 0.7222(3) 0.07694(18) 0.0188(6) Uani 1 1 d . . . . .
C2 C 0.7081(3) 0.8737(2) 0.0984(2) 0.0209(7) Uani 1 1 d . . . . .
C3 C 0.9173(3) 0.4112(2) 0.19075(19) 0.0212(7) Uani 1 1 d . . . . .
C4 C 0.4937(3) 0.6805(3) 0.41070(19) 0.0232(7) Uani 1 1 d . . . . .
C5 C 0.4607(3) 0.8837(3) 0.18870(19) 0.0252(7) Uani 1 1 d . . . . .
C6 C 0.4069(3) 0.5128(3) 0.41764(19) 0.0216(7) Uani 1 1 d . . . . .
H6 H 0.342392 0.518696 0.463463 0.026 Uiso 1 1 calc R U . . .
C7 C 0.4839(3) 0.5802(3) 0.38660(18) 0.0196(7) Uani 1 1 d . . . . .
C8 C 0.9105(3) 0.4041(3) 0.36852(19) 0.0218(7) Uani 1 1 d . . . . .
C9 C 1.0230(3) 0.5579(3) 0.23791(19) 0.0247(7) Uani 1 1 d . . . . .
C10 C 0.7492(4) 0.9277(3) 0.1445(2) 0.0310(8) Uani 1 1 d . . . . .
H10 H 0.730546 0.912537 0.202988 0.037 Uiso 1 1 calc R U . . .
C11 C 0.7394(3) 0.8961(3) 0.0112(2) 0.0225(7) Uani 1 1 d . . . . .
H11 H 0.714492 0.859660 -0.020064 0.027 Uiso 1 1 calc R U . . .
C12 C 0.6630(3) 0.6131(3) 0.0613(2) 0.0257(7) Uani 1 1 d . . . . .
H12 H 0.728351 0.570345 0.092068 0.031 Uiso 1 1 calc R U . . .
C13 C 1.0176(3) 0.3492(3) 0.0593(2) 0.0337(8) Uani 1 1 d . . . . .
H13 H 1.079081 0.349175 0.011828 0.040 Uiso 1 1 calc R U . . .
C14 C 0.8956(3) 0.4558(3) 0.4359(2) 0.0269(7) Uani 1 1 d . . . . .
H14 H 0.876874 0.536552 0.426889 0.032 Uiso 1 1 calc R U . . .
C15 C 0.9352(3) 0.2834(3) 0.3833(2) 0.0276(7) Uani 1 1 d . . . . .
H15 H 0.944472 0.247981 0.339086 0.033 Uiso 1 1 calc R U . . .
C16 C 0.8347(3) 0.3480(3) 0.2014(2) 0.0289(8) Uani 1 1 d . . . . .
H16 H 0.772762 0.347691 0.248660 0.035 Uiso 1 1 calc R U . . .
C17 C 0.9462(3) 0.2158(3) 0.4641(2) 0.0329(8) Uani 1 1 d . . . . .
H17 H 0.961981 0.135399 0.473956 0.039 Uiso 1 1 calc R U . . .
C18 C 1.0086(3) 0.4114(3) 0.1187(2) 0.0253(7) Uani 1 1 d . . . . .
H18 H 1.063697 0.453512 0.110489 0.030 Uiso 1 1 calc R U . . .
C19 C 0.9351(4) 0.2872(3) 0.0707(2) 0.0358(9) Uani 1 1 d . . . . .
H19 H 0.940544 0.246356 0.030492 0.043 Uiso 1 1 calc R U . . .
C20 C 0.4352(3) 1.0043(3) 0.1667(2) 0.0300(8) Uani 1 1 d . . . . .
H20 H 0.497186 1.035733 0.134023 0.036 Uiso 1 1 calc R U . . .
C21 C 0.4030(3) 0.7401(3) 0.4688(2) 0.0319(8) Uani 1 1 d . . . . .
H21 H 0.334033 0.715736 0.496476 0.038 Uiso 1 1 calc R U . . .
C22 C 0.3986(3) 0.3406(3) 0.3727(2) 0.0292(8) Uani 1 1 d . . . . .
C23 C 0.4667(3) 0.7380(3) -0.0293(2) 0.0334(8) Uani 1 1 d . . . . .
H23 H 0.400092 0.779425 -0.059205 0.040 Uiso 1 1 calc R U . . .
C24 C 0.4858(3) 0.7846(3) 0.0307(2) 0.0255(7) Uani 1 1 d . . . . .
H24 H 0.432786 0.857608 0.040288 0.031 Uiso 1 1 calc R U . . .
C25 C 1.1463(3) 0.4830(4) 0.2383(2) 0.0338(8) Uani 1 1 d . . . . .
H25 H 1.162099 0.402537 0.256174 0.041 Uiso 1 1 calc R U . . .
C26 C 0.6445(3) 0.5677(3) 0.0003(2) 0.0318(8) Uani 1 1 d . . . . .
H26 H 0.698107 0.495316 -0.010181 0.038 Uiso 1 1 calc R U . . .
C27 C 0.8173(4) 1.0033(3) 0.1034(2) 0.0364(9) Uani 1 1 d . . . . .
H27 H 0.844652 1.038467 0.134191 0.044 Uiso 1 1 calc R U . . .
C28 C 0.8076(3) 0.9724(3) -0.0297(2) 0.0294(8) Uani 1 1 d . . . . .
H28 H 0.828052 0.986878 -0.088070 0.035 Uiso 1 1 calc R U . . .
C29 C 0.9087(3) 0.3880(3) 0.5163(2) 0.0308(8) Uani 1 1 d . . . . .
H29 H 0.900752 0.422899 0.560524 0.037 Uiso 1 1 calc R U . . .
C30 C 0.8449(3) 1.0268(3) 0.0164(2) 0.0331(8) Uani 1 1 d . . . . .
H30 H 0.888736 1.079303 -0.011204 0.040 Uiso 1 1 calc R U . . .
C31 C 0.8448(3) 0.2860(3) 0.1419(2) 0.0342(9) Uani 1 1 d . . . . .
H31 H 0.790491 0.243257 0.149783 0.041 Uiso 1 1 calc R U . . .
C32 C 0.3658(3) 0.8390(3) 0.2375(2) 0.0328(8) Uani 1 1 d . . . . .
H32 H 0.381788 0.758430 0.253207 0.039 Uiso 1 1 calc R U . . .
C33 C 0.9334(3) 0.2684(3) 0.5304(2) 0.0342(9) Uani 1 1 d . . . . .
H33 H 0.941644 0.222992 0.584311 0.041 Uiso 1 1 calc R U . . .
C34 C 0.5463(3) 0.6303(3) -0.0449(2) 0.0329(8) Uani 1 1 d . . . . .
H34 H 0.533717 0.599833 -0.085721 0.040 Uiso 1 1 calc R U . . .
C35 C 0.3163(4) 1.0788(3) 0.1934(2) 0.0400(10) Uani 1 1 d . . . . .
H35 H 0.300088 1.159497 0.178487 0.048 Uiso 1 1 calc R U . . .
C36 C 0.6101(4) 0.8051(3) 0.3875(2) 0.0333(8) Uani 1 1 d . . . . .
H36 H 0.681323 0.826656 0.361348 0.040 Uiso 1 1 calc R U . . .
C37 C 0.4188(4) 0.8372(3) 0.4842(2) 0.0453(11) Uani 1 1 d . . . . .
H37 H 0.359704 0.879505 0.522137 0.054 Uiso 1 1 calc R U . . .
C38 C 0.2472(4) 0.9138(4) 0.2629(2) 0.0427(10) Uani 1 1 d . . . . .
H38 H 0.184074 0.883021 0.294330 0.051 Uiso 1 1 calc R U . . .
C39 C 1.0016(4) 0.6770(4) 0.2140(3) 0.0471(11) Uani 1 1 d . . . . .
H39 H 0.919658 0.727984 0.214589 0.057 Uiso 1 1 calc R U . . .
C40 C 0.5222(4) 0.8698(3) 0.4428(2) 0.0468(11) Uani 1 1 d . . . . .
H40 H 0.533154 0.935248 0.451857 0.056 Uiso 1 1 calc R U . . .
C41 C 0.2235(4) 1.0339(4) 0.2415(2) 0.0468(11) Uani 1 1 d . . . . .
H41 H 0.145112 1.083909 0.259508 0.056 Uiso 1 1 calc R U . . .
C42 C 0.4655(3) 0.2549(3) 0.3266(2) 0.0382(9) Uani 1 1 d . . . . .
H42 H 0.540581 0.256285 0.290893 0.046 Uiso 1 1 calc R U . . .
C43 C 0.2462(3) 0.2592(3) 0.4348(3) 0.0417(10) Uani 1 1 d . . . . .
H43 H 0.171843 0.259579 0.471788 0.050 Uiso 1 1 calc R U . . .
C44 C 1.2455(4) 0.5283(5) 0.2122(2) 0.0515(12) Uani 1 1 d . . . . .
H44 H 1.327675 0.478027 0.211803 0.062 Uiso 1 1 calc R U . . .
C45 C 0.4142(4) 0.1670(4) 0.3365(3) 0.0470(11) Uani 1 1 d . . . . .
H45 H 0.454073 0.107334 0.306742 0.056 Uiso 1 1 calc R U . . .
C46 C 0.3029(4) 0.1689(4) 0.3913(3) 0.0499(11) Uani 1 1 d . . . . .
H46 H 0.266875 0.110778 0.398802 0.060 Uiso 1 1 calc R U . . .
C47 C 1.2228(6) 0.6476(6) 0.1868(3) 0.0752(19) Uani 1 1 d . . . . .
H47 H 1.289578 0.677672 0.168358 0.090 Uiso 1 1 calc R U . . .
C48 C 1.1020(6) 0.7212(5) 0.1890(3) 0.0749(17) Uani 1 1 d . . . . .
H48 H 1.086689 0.801775 0.173625 0.090 Uiso 1 1 calc R U . . .
Cl1 Cl 0.84125(7) 0.99743(7) 0.33844(5) 0.02460(19) Uani 1 1 d D . . . .
O1 O 0.8611(9) 0.8805(6) 0.3332(6) 0.054(2) Uani 0.499(8) 1 d . . P A 1
O2 O 0.8442(6) 1.0032(5) 0.4217(3) 0.044(2) Uani 0.499(8) 1 d . . P A 1
O3 O 0.9375(6) 1.0366(6) 0.2802(5) 0.064(2) Uani 0.499(8) 1 d . . P A 1
O4 O 0.7237(14) 1.0616(13) 0.3081(16) 0.058(5) Uani 0.499(8) 1 d D . P A 1
O1A O 0.7435(16) 1.0872(14) 0.2988(18) 0.074(5) Uani 0.501(8) 1 d D . P A 2
O2A O 0.9145(7) 0.9046(6) 0.2950(4) 0.0439(18) Uani 0.501(8) 1 d . . P A 2
O3A O 0.9224(8) 1.0517(7) 0.3485(6) 0.085(3) Uani 0.501(8) 1 d . . P A 2
O4A O 0.7877(5) 0.9448(5) 0.4207(3) 0.0406(19) Uani 0.501(8) 1 d . . P A 2

loop_
_atom_site_aniso_label
_atom_site_aniso_U_11
_atom_site_aniso_U_22
_atom_site_aniso_U_33
_atom_site_aniso_U_23
_atom_site_aniso_U_13
_atom_site_aniso_U_12
Cu1 0.0222(2) 0.0172(2) 0.0187(2) -0.00457(15) -0.00459(16) -0.00325(16)
P1 0.0188(4) 0.0174(4) 0.0205(4) -0.0028(3) -0.0032(3) -0.0059(3)
P2 0.0217(4) 0.0190(4) 0.0170(4) -0.0040(3) -0.0043(3) -0.0042(3)
N1 0.0345(16) 0.0183(13) 0.0167(14) -0.0029(10) -0.0062(12) -0.0070(12)
N2 0.0208(14) 0.0233(14) 0.0229(15) -0.0089(11) -0.0036(11) -0.0052(11)
N3 0.0201(15) 0.0304(15) 0.0304(16) -0.0130(12) -0.0029(12) -0.0084(12)
N4 0.0159(14) 0.0315(15) 0.0282(16) -0.0136(12) -0.0022(11) -0.0064(12)
N5 0.0187(15) 0.0425(18) 0.0448(19) -0.0218(14) 0.0007(13) -0.0120(13)
C1 0.0209(16) 0.0209(16) 0.0182(16) -0.0021(12) -0.0027(13) -0.0126(13)
C2 0.0225(17) 0.0138(15) 0.0260(18) -0.0033(12) -0.0093(13) -0.0024(13)
C3 0.0188(16) 0.0151(15) 0.0258(18) -0.0034(12) -0.0043(13) -0.0011(13)
C4 0.0319(19) 0.0187(16) 0.0141(16) -0.0003(12) -0.0079(14) -0.0018(14)
C5 0.0276(18) 0.0276(17) 0.0148(16) -0.0063(13) -0.0043(14) -0.0001(14)
C6 0.0179(16) 0.0254(17) 0.0197(17) -0.0077(13) -0.0045(13) -0.0018(13)
C7 0.0188(16) 0.0214(16) 0.0146(16) -0.0049(12) -0.0051(13) 0.0005(13)
C8 0.0131(16) 0.0257(17) 0.0219(17) -0.0004(13) -0.0013(13) -0.0048(13)
C9 0.0298(19) 0.0334(18) 0.0161(17) -0.0019(13) -0.0033(14) -0.0187(15)
C10 0.048(2) 0.0233(17) 0.0269(19) -0.0001(14) -0.0183(16) -0.0132(16)
C11 0.0187(17) 0.0238(17) 0.0249(18) -0.0056(13) -0.0056(13) -0.0048(13)
C12 0.0240(18) 0.0270(18) 0.0267(18) -0.0081(13) -0.0084(14) -0.0042(14)
C13 0.036(2) 0.0331(19) 0.028(2) -0.0103(15) 0.0018(16) -0.0074(17)
C14 0.0201(17) 0.0275(18) 0.0280(19) -0.0040(14) -0.0031(14) -0.0034(14)
C15 0.0193(17) 0.0263(18) 0.032(2) -0.0020(14) -0.0015(14) -0.0061(14)
C16 0.0249(18) 0.0238(17) 0.037(2) -0.0110(14) 0.0017(15) -0.0072(14)
C17 0.0228(19) 0.0255(18) 0.041(2) 0.0056(15) -0.0036(16) -0.0070(15)
C18 0.0243(18) 0.0245(17) 0.0276(19) -0.0057(13) -0.0039(14) -0.0080(14)
C19 0.043(2) 0.0283(19) 0.039(2) -0.0168(16) -0.0061(18) -0.0081(17)
C20 0.037(2) 0.0277(18) 0.0215(18) -0.0093(14) -0.0084(15) 0.0002(15)
C21 0.037(2) 0.0275(18) 0.0228(19) -0.0071(14) 0.0002(15) -0.0030(16)
C22 0.0216(18) 0.0357(19) 0.038(2) -0.0181(15) -0.0075(15) -0.0093(15)
C23 0.033(2) 0.0317(19) 0.042(2) -0.0065(15) -0.0214(17) -0.0077(16)
C24 0.0251(18) 0.0214(16) 0.0305(19) -0.0052(13) -0.0084(14) -0.0058(14)
C25 0.031(2) 0.055(2) 0.0226(19) -0.0135(16) 0.0002(15) -0.0207(18)
C26 0.034(2) 0.0266(18) 0.039(2) -0.0162(15) -0.0089(16) -0.0050(16)
C27 0.048(2) 0.0240(18) 0.048(2) -0.0012(16) -0.0287(19) -0.0147(17)
C28 0.0233(18) 0.0302(19) 0.030(2) -0.0023(14) -0.0051(15) -0.0054(15)
C29 0.0169(17) 0.043(2) 0.0247(19) -0.0049(15) -0.0004(14) -0.0031(15)
C30 0.0248(19) 0.0228(18) 0.051(2) 0.0039(15) -0.0161(17) -0.0083(15)
C31 0.032(2) 0.0243(18) 0.051(2) -0.0163(16) -0.0031(17) -0.0096(16)
C32 0.032(2) 0.036(2) 0.0191(18) 0.0021(14) -0.0052(15) -0.0023(16)
C33 0.0169(17) 0.040(2) 0.029(2) 0.0112(16) -0.0017(15) -0.0038(15)
C34 0.041(2) 0.035(2) 0.033(2) -0.0095(15) -0.0143(17) -0.0160(17)
C35 0.051(3) 0.031(2) 0.028(2) -0.0146(16) -0.0123(18) 0.0089(18)
C36 0.056(2) 0.0235(18) 0.0234(19) -0.0068(14) -0.0043(17) -0.0162(17)
C37 0.068(3) 0.030(2) 0.029(2) -0.0176(16) 0.008(2) -0.007(2)
C38 0.032(2) 0.056(3) 0.021(2) 0.0007(17) -0.0012(16) 0.0000(19)
C39 0.058(3) 0.041(2) 0.051(3) 0.0093(18) -0.023(2) -0.032(2)
C40 0.084(3) 0.030(2) 0.029(2) -0.0147(16) 0.004(2) -0.023(2)
C41 0.041(2) 0.051(3) 0.026(2) -0.0138(18) -0.0058(18) 0.016(2)
C42 0.025(2) 0.051(2) 0.048(2) -0.0291(19) 0.0042(17) -0.0164(18)
C43 0.0205(19) 0.050(2) 0.063(3) -0.028(2) 0.0053(18) -0.0170(18)
C44 0.033(2) 0.115(4) 0.022(2) -0.018(2) -0.0005(17) -0.040(2)
C45 0.032(2) 0.055(3) 0.072(3) -0.044(2) 0.002(2) -0.0176(19)
C46 0.030(2) 0.052(3) 0.085(3) -0.039(2) 0.000(2) -0.0204(19)
C47 0.084(4) 0.144(5) 0.034(3) 0.017(3) -0.018(3) -0.098(4)
C48 0.100(5) 0.078(4) 0.076(4) 0.024(3) -0.038(3) -0.077(4)
Cl1 0.0218(4) 0.0249(4) 0.0264(4) -0.0068(3) -0.0022(3) -0.0065(3)
O1 0.082(6) 0.037(4) 0.061(6) -0.009(3) -0.037(4) -0.024(4)
O2 0.052(4) 0.045(4) 0.036(3) -0.019(3) -0.016(3) -0.004(3)
O3 0.053(4) 0.087(5) 0.057(5) 0.003(4) -0.004(3) -0.045(4)
O4 0.036(5) 0.049(6) 0.089(13) -0.018(6) -0.039(8) 0.008(4)
O1A 0.054(6) 0.060(7) 0.067(6) 0.019(7) -0.015(5) 0.011(5)
O2A 0.047(4) 0.039(3) 0.035(4) -0.016(3) -0.010(3) 0.006(3)
O3A 0.101(5) 0.109(6) 0.091(8) -0.030(5) -0.009(5) -0.083(5)
O4A 0.049(3) 0.032(3) 0.034(3) -0.003(2) 0.005(2) -0.016(3)

loop_
_atom_type_symbol
_atom_type_description
_atom_type_scat_dispersion_real
_atom_type_scat_dispersion_imag
_atom_type_scat_source
C C 0.0033 0.0016 'International Tables Vol C Tables 4.2.6.8 and 6.1.1.4'
H H 0.0000 0.0000 'International Tables Vol C Tables 4.2.6.8 and 6.1.1.4'
Cl Cl 0.1484 0.1585 'International Tables Vol C Tables 4.2.6.8 and 6.1.1.4'
Cu Cu 0.3201 1.2651 'International Tables Vol C Tables 4.2.6.8 and 6.1.1.4'
N N 0.0061 0.0033 'International Tables Vol C Tables 4.2.6.8 and 6.1.1.4'
O O 0.0106 0.0060 'International Tables Vol C Tables 4.2.6.8 and 6.1.1.4'
P P 0.1023 0.0942 'International Tables Vol C Tables 4.2.6.8 and 6.1.1.4'

loop_
_geom_angle_atom_site_label_1
_geom_angle_atom_site_label_2
_geom_angle_atom_site_label_3
_geom_angle
_geom_angle_site_symmetry_1
_geom_angle_site_symmetry_3
_geom_angle_publ_flag
P1 Cu1 P2 127.86(3) . . ?
N1 Cu1 P1 121.79(8) . . ?
N1 Cu1 P2 101.90(7) . . ?
N2 Cu1 P1 107.20(7) . . ?
N2 Cu1 P2 107.62(7) . . ?
N2 Cu1 N1 79.35(10) . . ?
C3 P1 Cu1 110.18(10) . . ?
C3 P1 C8 105.79(14) . . ?
C8 P1 Cu1 113.09(10) . . ?
C9 P1 Cu1 118.91(11) . . ?
C9 P1 C3 104.35(14) . . ?
C9 P1 C8 103.40(14) . . ?
C1 P2 Cu1 113.31(10) . . ?
C1 P2 C5 103.33(14) . . ?
C2 P2 Cu1 117.54(10) . . ?
C2 P2 C1 104.57(14) . . ?
C2 P2 C5 102.64(14) . . ?
C5 P2 Cu1 113.85(10) . . ?
C4 N1 Cu1 114.5(2) . . ?
C36 N1 Cu1 126.0(2) . . ?
C36 N1 C4 117.8(3) . . ?
N3 N2 Cu1 137.9(2) . . ?
N3 N2 C7 109.6(2) . . ?
C7 N2 Cu1 112.41(19) . . ?
N2 N3 N4 105.8(2) . . ?
N3 N4 C6 111.9(3) . . ?
N3 N4 C22 120.6(3) . . ?
C6 N4 C22 127.5(3) . . ?
C22 N5 C43 115.4(3) . . ?
C12 C1 P2 118.6(2) . . ?
C12 C1 C24 118.8(3) . . ?
C24 C1 P2 122.6(2) . . ?
C10 C2 P2 117.7(2) . . ?
C11 C2 P2 123.6(2) . . ?
C11 C2 C10 118.7(3) . . ?
C16 C3 P1 117.9(2) . . ?
C18 C3 P1 122.9(2) . . ?
C18 C3 C16 118.8(3) . . ?
N1 C4 C7 114.5(3) . . ?
N1 C4 C21 122.7(3) . . ?
C21 C4 C7 122.8(3) . . ?
C20 C5 P2 123.5(3) . . ?
C20 C5 C32 118.6(3) . . ?
C32 C5 P2 117.9(2) . . ?
N4 C6 H6 127.9 . . ?
N4 C6 C7 104.2(3) . . ?
C7 C6 H6 127.9 . . ?
N2 C7 C4 118.0(3) . . ?
C6 C7 N2 108.4(3) . . ?
C6 C7 C4 133.6(3) . . ?
C14 C8 P1 116.1(2) . . ?
C15 C8 P1 124.7(2) . . ?
C15 C8 C14 119.1(3) . . ?
C25 C9 P1 122.7(3) . . ?
C39 C9 P1 118.3(3) . . ?
C39 C9 C25 119.0(3) . . ?
C2 C10 H10 119.8 . . ?
C27 C10 C2 120.3(3) . . ?
C27 C10 H10 119.8 . . ?
C2 C11 H11 119.7 . . ?
C28 C11 C2 120.6(3) . . ?
C28 C11 H11 119.7 . . ?
C1 C12 H12 119.7 . . ?
C26 C12 C1 120.7(3) . . ?
C26 C12 H12 119.7 . . ?
C18 C13 H13 119.9 . . ?
C19 C13 H13 119.9 . . ?
C19 C13 C18 120.1(3) . . ?
C8 C14 H14 119.7 . . ?
C29 C14 C8 120.6(3) . . ?
C29 C14 H14 119.7 . . ?
C8 C15 H15 119.9 . . ?
C17 C15 C8 120.1(3) . . ?
C17 C15 H15 119.9 . . ?
C3 C16 H16 119.9 . . ?
C31 C16 C3 120.2(3) . . ?
C31 C16 H16 119.9 . . ?
C15 C17 H17 120.0 . . ?
C15 C17 C33 120.0(3) . . ?
C33 C17 H17 120.0 . . ?
C3 C18 H18 119.8 . . ?
C13 C18 C3 120.5(3) . . ?
C13 C18 H18 119.8 . . ?
C13 C19 H19 120.0 . . ?
C31 C19 C13 119.9(3) . . ?
C31 C19 H19 120.0 . . ?
C5 C20 H20 119.9 . . ?
C5 C20 C35 120.3(4) . . ?
C35 C20 H20 119.9 . . ?
C4 C21 H21 121.0 . . ?
C37 C21 C4 118.0(3) . . ?
C37 C21 H21 121.0 . . ?
N5 C22 N4 113.4(3) . . ?
N5 C22 C42 126.9(3) . . ?
C42 C22 N4 119.7(3) . . ?
C24 C23 H23 119.9 . . ?
C34 C23 H23 119.9 . . ?
C34 C23 C24 120.3(3) . . ?
C1 C24 H24 119.9 . . ?
C23 C24 C1 120.3(3) . . ?
C23 C24 H24 119.9 . . ?
C9 C25 H25 120.0 . . ?
C44 C25 C9 120.0(4) . . ?
C44 C25 H25 120.0 . . ?
C12 C26 H26 120.0 . . ?
C34 C26 C12 119.9(3) . . ?
C34 C26 H26 120.0 . . ?
C10 C27 H27 119.9 . . ?
C10 C27 C30 120.1(3) . . ?
C30 C27 H27 119.9 . . ?
C11 C28 H28 120.0 . . ?
C30 C28 C11 120.0(3) . . ?
C30 C28 H28 120.0 . . ?
C14 C29 H29 120.1 . . ?
C33 C29 C14 119.9(3) . . ?
C33 C29 H29 120.1 . . ?
C27 C30 H30 119.9 . . ?
C28 C30 C27 120.2(3) . . ?
C28 C30 H30 119.9 . . ?
C16 C31 H31 119.7 . . ?
C19 C31 C16 120.5(3) . . ?
C19 C31 H31 119.7 . . ?
C5 C32 H32 119.6 . . ?
C38 C32 C5 120.8(3) . . ?
C38 C32 H32 119.6 . . ?
C17 C33 H33 119.9 . . ?
C29 C33 C17 120.2(3) . . ?
C29 C33 H33 119.9 . . ?
C23 C34 C26 120.0(3) . . ?
C23 C34 H34 120.0 . . ?
C26 C34 H34 120.0 . . ?
C20 C35 H35 119.7 . . ?
C41 C35 C20 120.6(4) . . ?
C41 C35 H35 119.7 . . ?
N1 C36 H36 118.8 . . ?
N1 C36 C40 122.5(4) . . ?
C40 C36 H36 118.8 . . ?
C21 C37 H37 120.4 . . ?
C40 C37 C21 119.3(3) . . ?
C40 C37 H37 120.3 . . ?
C32 C38 H38 120.0 . . ?
C41 C38 C32 120.0(4) . . ?
C41 C38 H38 120.0 . . ?
C9 C39 H39 119.9 . . ?
C9 C39 C48 120.2(4) . . ?
C48 C39 H39 119.9 . . ?
C36 C40 H40 120.1 . . ?
C37 C40 C36 119.7(3) . . ?
C37 C40 H40 120.1 . . ?
C35 C41 C38 119.7(3) . . ?
C35 C41 H41 120.2 . . ?
C38 C41 H41 120.2 . . ?
C22 C42 H42 121.9 . . ?
C22 C42 C45 116.1(3) . . ?
C45 C42 H42 121.9 . . ?
N5 C43 H43 118.2 . . ?
N5 C43 C46 123.5(3) . . ?
C46 C43 H43 118.2 . . ?
C25 C44 H44 119.8 . . ?
C47 C44 C25 120.4(4) . . ?
C47 C44 H44 119.8 . . ?
C42 C45 H45 120.3 . . ?
C46 C45 C42 119.3(3) . . ?
C46 C45 H45 120.3 . . ?
C43 C46 H46 120.6 . . ?
C45 C46 C43 118.7(3) . . ?
C45 C46 H46 120.6 . . ?
C44 C47 H47 120.2 . . ?
C48 C47 C44 119.7(4) . . ?
C48 C47 H47 120.2 . . ?
C39 C48 H48 119.7 . . ?
C47 C48 C39 120.6(5) . . ?
C47 C48 H48 119.7 . . ?
O1 Cl1 O2 110.8(4) . . ?
O1 Cl1 O3 108.0(5) . . ?
O1 Cl1 O4 103.3(8) . . ?
O2 Cl1 O3 110.5(4) . . ?
O2 Cl1 O4 115.6(11) . . ?
O3 Cl1 O4 108.2(9) . . ?
O1A Cl1 O2A 116.7(12) . . ?
O1A Cl1 O4A 108.9(11) . . ?
O2A Cl1 O4A 107.4(4) . . ?
O3A Cl1 O1A 106.7(9) . . ?
O3A Cl1 O2A 108.1(5) . . ?
O3A Cl1 O4A 109.0(4) . . ?

loop_
_geom_bond_atom_site_label_1
_geom_bond_atom_site_label_2
_geom_bond_distance
_geom_bond_site_symmetry_2
_geom_bond_publ_flag
Cu1 P1 2.2495(9) . ?
Cu1 P2 2.2683(9) . ?
Cu1 N1 2.103(3) . ?
Cu1 N2 2.103(3) . ?
P1 C3 1.835(3) . ?
P1 C8 1.842(3) . ?
P1 C9 1.831(3) . ?
P2 C1 1.831(3) . ?
P2 C2 1.826(3) . ?
P2 C5 1.849(3) . ?
N1 C4 1.356(4) . ?
N1 C36 1.342(4) . ?
N2 N3 1.319(4) . ?
N2 C7 1.373(4) . ?
N3 N4 1.353(4) . ?
N4 C6 1.359(4) . ?
N4 C22 1.441(4) . ?
N5 C22 1.322(4) . ?
N5 C43 1.340(4) . ?
C1 C12 1.394(4) . ?
C1 C24 1.397(4) . ?
C2 C10 1.406(4) . ?
C2 C11 1.390(4) . ?
C3 C16 1.401(4) . ?
C3 C18 1.398(5) . ?
C4 C7 1.469(4) . ?
C4 C21 1.394(5) . ?
C5 C20 1.388(5) . ?
C5 C32 1.395(5) . ?
C6 H6 0.9300 . ?
C6 C7 1.363(4) . ?
C8 C14 1.397(5) . ?
C8 C15 1.394(4) . ?
C9 C25 1.394(5) . ?
C9 C39 1.378(5) . ?
C10 H10 0.9300 . ?
C10 C27 1.382(5) . ?
C11 H11 0.9300 . ?
C11 C28 1.389(4) . ?
C12 H12 0.9300 . ?
C12 C26 1.386(5) . ?
C13 H13 0.9300 . ?
C13 C18 1.386(5) . ?
C13 C19 1.385(5) . ?
C14 H14 0.9300 . ?
C14 C29 1.388(5) . ?
C15 H15 0.9300 . ?
C15 C17 1.390(5) . ?
C16 H16 0.9300 . ?
C16 C31 1.383(5) . ?
C17 H17 0.9300 . ?
C17 C33 1.393(5) . ?
C18 H18 0.9300 . ?
C19 H19 0.9300 . ?
C19 C31 1.382(5) . ?
C20 H20 0.9300 . ?
C20 C35 1.401(5) . ?
C21 H21 0.9300 . ?
C21 C37 1.391(5) . ?
C22 C42 1.384(5) . ?
C23 H23 0.9300 . ?
C23 C24 1.386(5) . ?
C23 C34 1.384(5) . ?
C24 H24 0.9300 . ?
C25 H25 0.9300 . ?
C25 C44 1.386(5) . ?
C26 H26 0.9300 . ?
C26 C34 1.385(5) . ?
C27 H27 0.9300 . ?
C27 C30 1.384(5) . ?
C28 H28 0.9300 . ?
C28 C30 1.381(5) . ?
C29 H29 0.9300 . ?
C29 C33 1.381(5) . ?
C30 H30 0.9300 . ?
C31 H31 0.9300 . ?
C32 H32 0.9300 . ?
C32 C38 1.395(5) . ?
C33 H33 0.9300 . ?
C34 H34 0.9300 . ?
C35 H35 0.9300 . ?
C35 C41 1.374(6) . ?
C36 H36 0.9300 . ?
C36 C40 1.381(5) . ?
C37 H37 0.9300 . ?
C37 C40 1.369(6) . ?
C38 H38 0.9300 . ?
C38 C41 1.386(6) . ?
C39 H39 0.9300 . ?
C39 C48 1.392(6) . ?
C40 H40 0.9300 . ?
C41 H41 0.9300 . ?
C42 H42 0.9300 . ?
C42 C45 1.385(5) . ?
C43 H43 0.9300 . ?
C43 C46 1.387(5) . ?
C44 H44 0.9300 . ?
C44 C47 1.379(7) . ?
C45 H45 0.9300 . ?
C45 C46 1.384(6) . ?
C46 H46 0.9300 . ?
C47 H47 0.9300 . ?
C47 C48 1.364(8) . ?
C48 H48 0.9300 . ?
Cl1 O1 1.422(6) . ?
Cl1 O2 1.424(5) . ?
Cl1 O3 1.428(6) . ?
Cl1 O4 1.437(7) . ?
Cl1 O1A 1.417(8) . ?
Cl1 O2A 1.432(6) . ?
Cl1 O3A 1.405(6) . ?
Cl1 O4A 1.448(5) . ?

loop_
_geom_torsion_atom_site_label_1
_geom_torsion_atom_site_label_2
_geom_torsion_atom_site_label_3
_geom_torsion_atom_site_label_4
_geom_torsion
_geom_torsion_site_symmetry_1
_geom_torsion_site_symmetry_2
_geom_torsion_site_symmetry_3
_geom_torsion_site_symmetry_4
_geom_torsion_publ_flag
Cu1 P1 C3 C16 -57.3(3) . . . . ?
Cu1 P1 C3 C18 115.0(3) . . . . ?
Cu1 P1 C8 C14 -60.9(3) . . . . ?
Cu1 P1 C8 C15 116.1(3) . . . . ?
Cu1 P1 C9 C25 178.3(2) . . . . ?
Cu1 P1 C9 C39 -3.0(3) . . . . ?
Cu1 P2 C1 C12 -33.0(3) . . . . ?
Cu1 P2 C1 C24 147.0(2) . . . . ?
Cu1 P2 C2 C10 -51.6(3) . . . . ?
Cu1 P2 C2 C11 128.8(2) . . . . ?
Cu1 P2 C5 C20 129.2(2) . . . . ?
Cu1 P2 C5 C32 -50.4(3) . . . . ?
Cu1 N1 C4 C7 12.5(3) . . . . ?
Cu1 N1 C4 C21 -165.7(2) . . . . ?
Cu1 N1 C36 C40 162.3(3) . . . . ?
Cu1 N2 N3 N4 177.4(2) . . . . ?
Cu1 N2 C7 C4 2.5(3) . . . . ?
Cu1 N2 C7 C6 -178.4(2) . . . . ?
P1 C3 C16 C31 173.3(3) . . . . ?
P1 C3 C18 C13 -172.7(3) . . . . ?
P1 C8 C14 C29 178.8(2) . . . . ?
P1 C8 C15 C17 -177.5(2) . . . . ?
P1 C9 C25 C44 176.5(3) . . . . ?
P1 C9 C39 C48 -177.4(3) . . . . ?
P2 C1 C12 C26 -179.2(3) . . . . ?
P2 C1 C24 C23 -179.9(3) . . . . ?
P2 C2 C10 C27 -178.3(3) . . . . ?
P2 C2 C11 C28 178.1(2) . . . . ?
P2 C5 C20 C35 -179.4(3) . . . . ?
P2 C5 C32 C38 -179.7(3) . . . . ?
N1 C4 C7 N2 -10.1(4) . . . . ?
N1 C4 C7 C6 171.0(3) . . . . ?
N1 C4 C21 C37 1.0(5) . . . . ?
N1 C36 C40 C37 2.3(6) . . . . ?
N2 N3 N4 C6 0.3(3) . . . . ?
N2 N3 N4 C22 -178.1(3) . . . . ?
N3 N2 C7 C4 -179.4(3) . . . . ?
N3 N2 C7 C6 -0.3(3) . . . . ?
N3 N4 C6 C7 -0.4(3) . . . . ?
N3 N4 C22 N5 -169.9(3) . . . . ?
N3 N4 C22 C42 11.7(5) . . . . ?
N4 C6 C7 N2 0.4(3) . . . . ?
N4 C6 C7 C4 179.4(3) . . . . ?
N4 C22 C42 C45 179.7(3) . . . . ?
N5 C22 C42 C45 1.5(6) . . . . ?
N5 C43 C46 C45 0.5(7) . . . . ?
C1 P2 C2 C10 -178.3(2) . . . . ?
C1 P2 C2 C11 2.2(3) . . . . ?
C1 P2 C5 C20 -107.4(3) . . . . ?
C1 P2 C5 C32 72.9(3) . . . . ?
C1 C12 C26 C34 -0.9(5) . . . . ?
C2 P2 C1 C12 96.2(3) . . . . ?
C2 P2 C1 C24 -83.8(3) . . . . ?
C2 P2 C5 C20 1.1(3) . . . . ?
C2 P2 C5 C32 -178.5(3) . . . . ?
C2 C10 C27 C30 0.3(5) . . . . ?
C2 C11 C28 C30 0.0(5) . . . . ?
C3 P1 C8 C14 178.5(2) . . . . ?
C3 P1 C8 C15 -4.6(3) . . . . ?
C3 P1 C9 C25 -58.5(3) . . . . ?
C3 P1 C9 C39 120.2(3) . . . . ?
C3 C16 C31 C19 -1.0(5) . . . . ?
C4 N1 C36 C40 -1.9(5) . . . . ?
C4 C21 C37 C40 -0.6(6) . . . . ?
C5 P2 C1 C12 -156.7(3) . . . . ?
C5 P2 C1 C24 23.3(3) . . . . ?
C5 P2 C2 C10 74.1(3) . . . . ?
C5 P2 C2 C11 -105.5(3) . . . . ?
C5 C20 C35 C41 -0.2(5) . . . . ?
C5 C32 C38 C41 -1.5(5) . . . . ?
C6 N4 C22 N5 11.9(5) . . . . ?
C6 N4 C22 C42 -166.5(3) . . . . ?
C7 N2 N3 N4 0.0(3) . . . . ?
C7 C4 C21 C37 -177.1(3) . . . . ?
C8 P1 C3 C16 65.3(3) . . . . ?
C8 P1 C3 C18 -122.5(3) . . . . ?
C8 P1 C9 C25 52.0(3) . . . . ?
C8 P1 C9 C39 -129.3(3) . . . . ?
C8 C14 C29 C33 -1.6(5) . . . . ?
C8 C15 C17 C33 -0.5(5) . . . . ?
C9 P1 C3 C16 174.0(2) . . . . ?
C9 P1 C3 C18 -13.8(3) . . . . ?
C9 P1 C8 C14 69.1(3) . . . . ?
C9 P1 C8 C15 -114.0(3) . . . . ?
C9 C25 C44 C47 0.9(5) . . . . ?
C9 C39 C48 C47 0.8(7) . . . . ?
C10 C2 C11 C28 -1.5(5) . . . . ?
C10 C27 C30 C28 -1.8(5) . . . . ?
C11 C2 C10 C27 1.3(5) . . . . ?
C11 C28 C30 C27 1.6(5) . . . . ?
C12 C1 C24 C23 0.2(5) . . . . ?
C12 C26 C34 C23 0.1(5) . . . . ?
C13 C19 C31 C16 1.1(6) . . . . ?
C14 C8 C15 C17 -0.6(5) . . . . ?
C14 C29 C33 C17 0.4(5) . . . . ?
C15 C8 C14 C29 1.7(5) . . . . ?
C15 C17 C33 C29 0.7(5) . . . . ?
C16 C3 C18 C13 -0.5(5) . . . . ?
C18 C3 C16 C31 0.7(5) . . . . ?
C18 C13 C19 C31 -0.8(5) . . . . ?
C19 C13 C18 C3 0.6(5) . . . . ?
C20 C5 C32 C38 0.6(5) . . . . ?
C20 C35 C41 C38 -0.7(6) . . . . ?
C21 C4 C7 N2 168.1(3) . . . . ?
C21 C4 C7 C6 -10.8(5) . . . . ?
C21 C37 C40 C36 -1.0(6) . . . . ?
C22 N4 C6 C7 177.8(3) . . . . ?
C22 N5 C43 C46 0.0(6) . . . . ?
C22 C42 C45 C46 -0.8(6) . . . . ?
C24 C1 C12 C26 0.7(5) . . . . ?
C24 C23 C34 C26 0.8(6) . . . . ?
C25 C9 C39 C48 1.4(6) . . . . ?
C25 C44 C47 C48 1.2(6) . . . . ?
C32 C5 C20 C35 0.2(5) . . . . ?
C32 C38 C41 C35 1.5(6) . . . . ?
C34 C23 C24 C1 -1.0(5) . . . . ?
C36 N1 C4 C7 178.5(3) . . . . ?
C36 N1 C4 C21 0.2(5) . . . . ?
C39 C9 C25 C44 -2.2(5) . . . . ?
C42 C45 C46 C43 -0.1(7) . . . . ?
C43 N5 C22 N4 -179.4(3) . . . . ?
C43 N5 C22 C42 -1.1(6) . . . . ?
C44 C47 C48 C39 -2.1(7) . . . . ?
